data_2018588
loop_
_publ_author_name
'Liu, Ya-Ling'
'Zou, Pei'
'Wu, Hao'
'Xie, Min-Hao'
'Luo, Shi-Neng'

_publ_section_title
;
 3,4,6-Tri-<i>O</i>-acetyl-1,2-<i>O</i>-[1-(<i>exo</i>-ethoxy)ethylidene]-\b-<small>D</small>-mannopyranose
 0.11-hydrate
;
_journal_coeditor_code BI3042
_journal_issue 9
_journal_name_full 'Acta Crystallographica Section C'
_journal_page_first o338
_journal_page_last o340
_journal_paper_doi 10.1107/S0108270112032076
_journal_volume 68
_journal_year 2012
_chemical_formula_iupac 'C16 H24 O10 , 0.11H2 O'
_chemical_formula_moiety 'C16 H24 O10, 0.11(H2 O)'
_chemical_formula_sum 'C16 H24.22 O10.11'
_chemical_formula_weight 378.35
_chemical_melting_point 375.0(10)
_chemical_name_systematic
;
3,4,6-Tri-<i>O</i>-acetyl-1,2-<i>O</i>-[1-(<i>exo</i>-ethoxy)ethylidene]-
\b-D-mannopyranose 0.11-hydrate
;
_space_group_IT_number 4
_symmetry_cell_setting monoclinic
_symmetry_space_group_name_Hall 'P 2yb'
_symmetry_space_group_name_H-M 'P 1 21 1'
_atom_sites_solution_hydrogens geom
_atom_sites_solution_primary direct
_atom_sites_solution_secondary difmap
_audit_creation_method SHELXL97
_cell_angle_alpha 90.00
_cell_angle_beta 95.232(4)
_cell_angle_gamma 90.00
_cell_formula_units_Z 4
_cell_length_a 5.6353(14)
_cell_length_b 30.987(8)
_cell_length_c 10.817(3)
_cell_measurement_reflns_used 6897
_cell_measurement_temperature 153(2)
_cell_measurement_theta_max 29.127
_cell_measurement_theta_min 1.891
_cell_volume 1881.0(9)
_computing_cell_refinement 'CrystalClear (Rigaku, 2008)'
_computing_data_collection 'CrystalClear (Rigaku, 2008)'
_computing_data_reduction 'CrystalClear (Rigaku, 2008)'
_computing_molecular_graphics 'DIAMOND (Brandenburg, 1999)'
_computing_publication_material 'SHELXL97 (Sheldrick, 2008)'
_computing_structure_refinement 'SHELXL97 (Sheldrick, 2008)'
_computing_structure_solution 'SHELXS97 (Sheldrick, 2008)'
_diffrn_ambient_temperature 153(2)
_diffrn_detector_area_resol_mean 28.5714
_diffrn_measured_fraction_theta_full 0.994
_diffrn_measured_fraction_theta_max 0.994
_diffrn_measurement_device_type 'Rigaku AFC10/Saturn724+ CCD area-detector'
_diffrn_measurement_method '\f and \w'
_diffrn_radiation_monochromator graphite
_diffrn_radiation_source 'Rotating Anode'
_diffrn_radiation_type MoK\a
_diffrn_radiation_wavelength 0.71073
_diffrn_reflns_av_R_equivalents 0.0306
_diffrn_reflns_av_sigmaI/netI 0.0611
_diffrn_reflns_limit_h_max 7
_diffrn_reflns_limit_h_min -7
_diffrn_reflns_limit_k_max 42
_diffrn_reflns_limit_k_min -42
_diffrn_reflns_limit_l_max 10
_diffrn_reflns_limit_l_min -14
_diffrn_reflns_number 16933
_diffrn_reflns_theta_full 29.11
_diffrn_reflns_theta_max 29.11
_diffrn_reflns_theta_min 2.00
_diffrn_standards_number 0
_exptl_absorpt_coefficient_mu 0.112
_exptl_absorpt_correction_T_max 0.9904
_exptl_absorpt_correction_T_min 0.9484
_exptl_absorpt_correction_type multi-scan
_exptl_absorpt_process_details '(ABSCOR; Higashi, 1995)'
_exptl_crystal_colour colourless
_exptl_crystal_density_diffrn 1.336
_exptl_crystal_density_method 'not measured'
_exptl_crystal_description prism
_exptl_crystal_F_000 804.1
_exptl_crystal_size_max 0.48
_exptl_crystal_size_mid 0.16
_exptl_crystal_size_min 0.09
_refine_diff_density_max 0.283
_refine_diff_density_min -0.245
_refine_ls_extinction_method none
_refine_ls_goodness_of_fit_ref 1.002
_refine_ls_hydrogen_treatment constr
_refine_ls_matrix_type full
_refine_ls_number_parameters 491
_refine_ls_number_reflns 9788
_refine_ls_number_restraints 1
_refine_ls_restrained_S_all 1.002
_refine_ls_R_factor_all 0.0724
_refine_ls_R_factor_gt 0.0483
_refine_ls_shift/su_max 0.001
_refine_ls_shift/su_mean 0.000
_refine_ls_structure_factor_coef Fsqd
_refine_ls_weighting_details 'calc w = 1/[\s^2^(Fo^2^)+(0.0286P)^2^+0.1260P] where P=(Fo^2^+2Fc^2^)/3'
_refine_ls_weighting_scheme calc
_refine_ls_wR_factor_gt 0.0828
_refine_ls_wR_factor_ref 0.0921
_reflns_number_gt 7008
_reflns_number_total 9788
_reflns_threshold_expression I>2\s(I)
_cod_data_source_file bi3042.cif
_cod_data_source_block I
_cod_original_cell_volume 1881.0(8)
_cod_original_sg_symbol_H-M 'P 21'
_cod_database_code 2018588
_cod_database_fobs_code 2018588

loop_
_symmetry_equiv_pos_as_xyz
'x, y, z'
'-x, y+1/2, -z'

loop_
_atom_site_type_symbol
_atom_site_label
_atom_site_fract_x
_atom_site_fract_y
_atom_site_fract_z
_atom_site_U_iso_or_equiv
_atom_site_adp_type
_atom_site_calc_flag
_atom_site_refinement_flags
_atom_site_occupancy
_atom_site_symmetry_multiplicity
O O5 0.8636(2) 0.45959(5) 0.04398(14) 0.0312(3) Uani d . 1 1
O O1 0.6685(2) 0.42257(5) -0.11403(14) 0.0347(4) Uani d . 1 1
O O2 0.3815(2) 0.47107(5) -0.07284(14) 0.0303(3) Uani d . 1 1
O O9 0.2780(2) 0.40593(5) -0.17216(14) 0.0337(4) Uani d . 1 1
O O3 0.3927(2) 0.55907(5) -0.04668(14) 0.0309(3) Uani d . 1 1
O O32 0.5734(3) 0.62239(6) -0.07937(19) 0.0531(5) Uani d . 1 1
O O4 0.7865(2) 0.56936(4) 0.15016(14) 0.0313(3) Uani d . 1 1
O O42 0.4739(3) 0.57101(6) 0.2636(2) 0.0684(6) Uani d . 1 1
O O6 0.8605(3) 0.48057(5) 0.30227(15) 0.0397(4) Uani d . 1 1
O O62 1.0778(4) 0.50142(9) 0.4712(2) 0.0903(9) Uani d . 1 1
C C1 0.7817(4) 0.46184(7) -0.0841(2) 0.0325(5) Uani d . 1 1
H H1 0.9159 0.4672 -0.1366 0.039 Uiso calc R 1 1
C C2 0.5820(3) 0.49448(7) -0.1110(2) 0.0294(5) Uani d . 1 1
H H2 0.5585 0.5003 -0.2022 0.035 Uiso calc R 1 1
C C3 0.6191(3) 0.53655(7) -0.0408(2) 0.0288(5) Uani d . 1 1
H H3 0.7362 0.5546 -0.0819 0.035 Uiso calc R 1 1
C C4 0.7130(4) 0.52882(7) 0.0928(2) 0.0283(5) Uani d . 1 1
H H4 0.5885 0.5148 0.1393 0.034 Uiso calc R 1 1
C C5 0.9350(4) 0.50064(7) 0.0967(2) 0.0307(5) Uani d . 1 1
H H5 1.0541 0.5143 0.0458 0.037 Uiso calc R 1 1
C C6 1.0480(4) 0.49292(8) 0.2268(2) 0.0313(5) Uani d . 1 1
H H6A 1.1686 0.4697 0.2267 0.038 Uiso calc R 1 1
H H6B 1.1276 0.5195 0.2601 0.038 Uiso calc R 1 1
C C7 0.4279(4) 0.42573(7) -0.0812(2) 0.0321(5) Uani d . 1 1
C C8 0.3915(4) 0.40412(8) 0.0393(2) 0.0348(5) Uani d . 1 1
H H8A 0.4269 0.3733 0.0332 0.042 Uiso calc R 1 1
H H8B 0.2257 0.4079 0.0577 0.042 Uiso calc R 1 1
H H8C 0.4980 0.4171 0.1058 0.042 Uiso calc R 1 1
C C10 0.2872(4) 0.42123(9) -0.2971(2) 0.0423(6) Uani d . 1 1
H H10A 0.4471 0.4161 -0.3252 0.051 Uiso calc R 1 1
H H10B 0.2533 0.4526 -0.3018 0.051 Uiso calc R 1 1
C C11 0.1007(4) 0.39646(9) -0.3769(2) 0.0491(7) Uani d . 1 1
H H11A -0.0574 0.4031 -0.3508 0.059 Uiso calc R 1 1
H H11B 0.1315 0.3654 -0.3678 0.059 Uiso calc R 1 1
H H11C 0.1066 0.4048 -0.4640 0.059 Uiso calc R 1 1
C C31 0.3969(4) 0.60271(7) -0.0619(2) 0.0319(5) Uani d . 1 1
C C32 0.1558(4) 0.62116(8) -0.0537(2) 0.0409(6) Uani d . 1 1
H H32A 0.1642 0.6527 -0.0580 0.049 Uiso calc R 1 1
H H32B 0.0966 0.6126 0.0250 0.049 Uiso calc R 1 1
H H32C 0.0475 0.6104 -0.1229 0.049 Uiso calc R 1 1
C C41 0.6559(4) 0.58621(8) 0.2366(2) 0.0383(6) Uani d . 1 1
C C42 0.7745(5) 0.62599(9) 0.2896(3) 0.0535(7) Uani d . 1 1
H H42A 0.6838 0.6374 0.3555 0.064 Uiso calc R 1 1
H H42B 0.7808 0.6477 0.2241 0.064 Uiso calc R 1 1
H H42C 0.9368 0.6190 0.3242 0.064 Uiso calc R 1 1
C C61 0.8929(4) 0.48938(9) 0.4234(2) 0.0430(6) Uani d . 1 1
C C62 0.6754(5) 0.47921(10) 0.4860(3) 0.0571(7) Uani d . 1 1
H H62A 0.5459 0.4986 0.4551 0.069 Uiso calc R 1 1
H H62B 0.7088 0.4831 0.5759 0.069 Uiso calc R 1 1
H H62C 0.6281 0.4492 0.4684 0.069 Uiso calc R 1 1
O O5' 0.7257(3) 0.72173(5) 0.46258(14) 0.0349(4) Uani d . 1 1
O O1' 0.5646(2) 0.75239(5) 0.28572(13) 0.0326(4) Uani d . 1 1
O O2' 0.2849(2) 0.77158(5) 0.41517(13) 0.0309(3) Uani d . 1 1
O O9' 0.1856(3) 0.76709(5) 0.20215(13) 0.0341(4) Uani d . 1 1
O O3' 0.3304(3) 0.80834(5) 0.65264(14) 0.0320(3) Uani d . 1 1
O O32' 0.4834(3) 0.87446(5) 0.63163(19) 0.0527(5) Uani d . 1 1
O O4' 0.6280(3) 0.74569(5) 0.78283(14) 0.0352(4) Uani d . 1 1
O O42' 0.2669(3) 0.71985(6) 0.81867(16) 0.0476(4) Uani d . 1 1
O O6' 0.6093(3) 0.65333(5) 0.60743(14) 0.0373(4) Uani d . 1 1
O O62' 0.8014(3) 0.59298(6) 0.6711(2) 0.0654(6) Uani d . 1 1
C C1' 0.6854(4) 0.76166(7) 0.4009(2) 0.0329(5) Uani d . 1 1
H H1' 0.8382 0.7773 0.3919 0.039 Uiso calc R 1 1
C C2' 0.5078(4) 0.79017(7) 0.4616(2) 0.0314(5) Uani d . 1 1
H H2' 0.5185 0.8205 0.4311 0.038 Uiso calc R 1 1
C C3' 0.5357(4) 0.78950(7) 0.6017(2) 0.0305(5) Uani d . 1 1
H H3' 0.6800 0.8067 0.6311 0.037 Uiso calc R 1 1
C C4' 0.5674(4) 0.74414(7) 0.65092(19) 0.0297(5) Uani d . 1 1
H H4' 0.4189 0.7269 0.6308 0.036 Uiso calc R 1 1
C C5' 0.7769(4) 0.72340(8) 0.5946(2) 0.0335(5) Uani d . 1 1
H H5' 0.9228 0.7413 0.6152 0.040 Uiso calc R 1 1
C C6' 0.8262(4) 0.67786(8) 0.6370(2) 0.0406(6) Uani d . 1 1
H H6C 0.9580 0.6655 0.5939 0.049 Uiso calc R 1 1
H H6D 0.8722 0.6772 0.7275 0.049 Uiso calc R 1 1
C C7' 0.3158(4) 0.74908(7) 0.3021(2) 0.0306(5) Uani d . 1 1
C C8' 0.2340(4) 0.70305(7) 0.3113(2) 0.0360(5) Uani d . 1 1
H H8D 0.2638 0.6875 0.2354 0.043 Uiso calc R 1 1
H H8E 0.0631 0.7025 0.3217 0.043 Uiso calc R 1 1
H H8F 0.3219 0.6891 0.3829 0.043 Uiso calc R 1 1
C C10' 0.2347(4) 0.81131(8) 0.1738(2) 0.0414(6) Uani d . 1 1
H H10C 0.4038 0.8148 0.1577 0.050 Uiso calc R 1 1
H H10D 0.2024 0.8302 0.2441 0.050 Uiso calc R 1 1
C C11' 0.0741(5) 0.82293(9) 0.0600(3) 0.0558(7) Uani d . 1 1
H H11D -0.0924 0.8187 0.0765 0.067 Uiso calc R 1 1
H H11E 0.1107 0.8045 -0.0093 0.067 Uiso calc R 1 1
H H11F 0.0993 0.8532 0.0385 0.067 Uiso calc R 1 1
C C31' 0.3278(4) 0.85167(8) 0.6655(2) 0.0344(5) Uani d . 1 1
C C32' 0.1114(4) 0.86636(8) 0.7227(2) 0.0383(6) Uani d . 1 1
H H32D -0.0231 0.8681 0.6587 0.046 Uiso calc R 1 1
H H32E 0.1409 0.8949 0.7603 0.046 Uiso calc R 1 1
H H32F 0.0738 0.8458 0.7869 0.046 Uiso calc R 1 1
C C41' 0.4646(4) 0.73065(8) 0.8572(2) 0.0360(5) Uani d . 1 1
C C42' 0.5647(5) 0.72956(9) 0.9888(2) 0.0511(7) Uani d . 1 1
H H42D 0.6738 0.7050 1.0018 0.061 Uiso calc R 1 1
H H42E 0.4349 0.7265 1.0426 0.061 Uiso calc R 1 1
H H42F 0.6514 0.7564 1.0091 0.061 Uiso calc R 1 1
C C61' 0.6220(4) 0.61080(8) 0.6300(2) 0.0420(6) Uani d . 1 1
C C62' 0.3890(5) 0.58903(8) 0.5965(3) 0.0502(7) Uani d . 1 1
H H62D 0.3946 0.5596 0.6298 0.060 Uiso calc R 1 1
H H62E 0.3576 0.5880 0.5059 0.060 Uiso calc R 1 1
H H62F 0.2617 0.6052 0.6316 0.060 Uiso calc R 1 1
O O21 1.0055(16) 0.5179(3) 0.7203(9) 0.056(4) Uani d P 0.222(8) 1
H H21A 1.0353 0.5099 0.6481 0.067 Uiso d PR 0.222(8) 1
H H21B 0.9379 0.5424 0.7142 0.067 Uiso d PR 0.222(8) 1

loop_
_atom_site_aniso_label
_atom_site_aniso_U_11
_atom_site_aniso_U_22
_atom_site_aniso_U_33
_atom_site_aniso_U_12
_atom_site_aniso_U_13
_atom_site_aniso_U_23
O5 0.0249(7) 0.0284(8) 0.0399(9) 0.0014(6) 0.0010(7) -0.0050(7)
O1 0.0227(7) 0.0346(9) 0.0470(10) 0.0010(7) 0.0045(7) -0.0137(8)
O2 0.0205(7) 0.0285(8) 0.0426(9) -0.0018(6) 0.0061(6) -0.0058(7)
O9 0.0290(8) 0.0342(9) 0.0374(9) -0.0035(7) -0.0001(7) -0.0089(7)
O3 0.0217(7) 0.0269(8) 0.0448(9) 0.0004(6) 0.0068(6) 0.0018(7)
O32 0.0298(9) 0.0391(10) 0.0924(15) -0.0003(8) 0.0156(9) 0.0164(10)
O4 0.0271(7) 0.0281(8) 0.0398(9) -0.0074(6) 0.0089(6) -0.0082(7)
O42 0.0584(12) 0.0652(14) 0.0891(15) -0.0256(11) 0.0477(11) -0.0381(12)
O6 0.0335(8) 0.0475(10) 0.0385(9) -0.0102(8) 0.0055(7) 0.0027(8)
O62 0.0718(15) 0.150(3) 0.0503(13) -0.0474(16) 0.0138(11) -0.0256(14)
C1 0.0220(10) 0.0372(13) 0.0391(13) -0.0030(9) 0.0071(9) -0.0085(10)
C2 0.0211(10) 0.0329(12) 0.0343(12) -0.0012(9) 0.0037(9) -0.0042(10)
C3 0.0173(9) 0.0317(12) 0.0379(12) -0.0032(9) 0.0059(9) -0.0025(10)
C4 0.0232(10) 0.0276(11) 0.0350(12) -0.0038(9) 0.0073(9) -0.0049(9)
C5 0.0235(10) 0.0314(12) 0.0379(13) -0.0071(9) 0.0068(9) -0.0050(10)
C6 0.0214(10) 0.0378(13) 0.0344(12) -0.0027(9) 0.0016(9) -0.0011(10)
C7 0.0245(11) 0.0291(11) 0.0423(13) 0.0021(9) 0.0011(10) -0.0083(10)
C8 0.0301(11) 0.0345(13) 0.0399(13) 0.0013(10) 0.0037(10) -0.0039(11)
C10 0.0424(14) 0.0510(16) 0.0337(13) -0.0057(12) 0.0043(11) -0.0052(12)
C11 0.0517(15) 0.0523(17) 0.0417(15) 0.0008(13) -0.0037(12) -0.0106(13)
C31 0.0265(11) 0.0300(12) 0.0394(13) -0.0028(9) 0.0047(9) 0.0046(10)
C32 0.0282(11) 0.0331(13) 0.0619(16) 0.0004(10) 0.0076(11) 0.0096(12)
C41 0.0375(13) 0.0366(13) 0.0422(14) -0.0066(11) 0.0108(11) -0.0090(11)
C42 0.0563(17) 0.0431(15) 0.0621(18) -0.0082(13) 0.0105(14) -0.0182(14)
C61 0.0406(14) 0.0454(15) 0.0443(15) -0.0006(12) 0.0102(12) -0.0044(12)
C62 0.0546(16) 0.0625(19) 0.0573(17) 0.0104(14) 0.0216(14) 0.0103(14)
O5' 0.0301(8) 0.0384(9) 0.0367(9) 0.0047(7) 0.0047(7) -0.0031(7)
O1' 0.0236(7) 0.0427(9) 0.0325(8) -0.0017(7) 0.0078(6) -0.0032(7)
O2' 0.0221(7) 0.0389(9) 0.0324(8) -0.0031(6) 0.0071(6) -0.0055(7)
O9' 0.0323(8) 0.0333(8) 0.0361(9) -0.0035(7) -0.0005(7) -0.0011(7)
O3' 0.0304(8) 0.0288(8) 0.0381(9) 0.0001(7) 0.0093(7) -0.0060(7)
O32' 0.0489(10) 0.0318(10) 0.0796(14) -0.0052(8) 0.0183(10) -0.0051(9)
O4' 0.0342(8) 0.0405(9) 0.0306(8) -0.0022(7) 0.0016(7) -0.0056(7)
O42' 0.0410(10) 0.0550(11) 0.0470(10) -0.0104(9) 0.0057(8) 0.0089(9)
O6' 0.0359(9) 0.0348(9) 0.0402(9) 0.0054(7) -0.0013(7) -0.0005(7)
O62' 0.0569(12) 0.0533(13) 0.0837(15) 0.0252(10) -0.0064(11) -0.0010(11)
C1' 0.0261(11) 0.0362(12) 0.0370(12) -0.0020(10) 0.0070(9) -0.0018(10)
C2' 0.0230(10) 0.0343(12) 0.0376(13) -0.0034(9) 0.0064(9) -0.0026(10)
C3' 0.0233(10) 0.0314(11) 0.0374(13) -0.0008(9) 0.0057(9) -0.0063(10)
C4' 0.0266(10) 0.0334(12) 0.0289(11) -0.0014(9) 0.0018(9) -0.0061(9)
C5' 0.0259(11) 0.0399(13) 0.0341(12) 0.0003(10) 0.0004(9) -0.0046(11)
C6' 0.0313(12) 0.0443(15) 0.0452(15) 0.0063(11) -0.0027(11) -0.0085(12)
C7' 0.0240(10) 0.0340(12) 0.0343(12) -0.0002(9) 0.0049(9) -0.0021(10)
C8' 0.0333(12) 0.0336(12) 0.0424(14) -0.0035(10) 0.0103(11) -0.0040(10)
C10' 0.0409(14) 0.0338(13) 0.0492(15) -0.0025(11) 0.0024(12) 0.0006(11)
C11' 0.0634(18) 0.0413(16) 0.0603(19) 0.0018(14) -0.0086(15) 0.0080(14)
C31' 0.0358(13) 0.0322(12) 0.0341(13) 0.0001(10) -0.0026(10) -0.0040(10)
C32' 0.0381(13) 0.0374(13) 0.0389(14) 0.0076(11) 0.0006(11) -0.0047(11)
C41' 0.0462(14) 0.0287(12) 0.0340(12) 0.0020(11) 0.0080(11) -0.0026(10)
C42' 0.0688(19) 0.0472(16) 0.0367(14) -0.0058(14) 0.0013(13) -0.0019(13)
C61' 0.0479(15) 0.0376(14) 0.0413(14) 0.0142(12) 0.0090(12) -0.0025(11)
C62' 0.0541(16) 0.0362(14) 0.0608(18) 0.0011(12) 0.0075(14) -0.0007(13)
O21 0.076(7) 0.040(6) 0.051(6) 0.001(5) 0.001(4) 0.009(4)

loop_
_atom_type_symbol
_atom_type_description
_atom_type_scat_dispersion_real
_atom_type_scat_dispersion_imag
_atom_type_scat_source
C C 0.0033 0.0016 'International Tables Vol C Tables 4.2.6.8 and 6.1.1.4'
H H 0.0000 0.0000 'International Tables Vol C Tables 4.2.6.8 and 6.1.1.4'
O O 0.0106 0.0060 'International Tables Vol C Tables 4.2.6.8 and 6.1.1.4'

loop_
_geom_angle_atom_site_label_1
_geom_angle_atom_site_label_2
_geom_angle_atom_site_label_3
_geom_angle
C1 O5 C5 113.45(17)
C1 O1 C7 107.76(15)
C7 O2 C2 108.93(15)
C7 O9 C10 116.79(18)
C31 O3 C3 117.23(16)
C41 O4 C4 118.80(17)
C61 O6 C6 117.32(17)
O1 C1 O5 106.47(18)
O1 C1 C2 102.74(16)
O5 C1 C2 112.81(17)
O1 C1 H1 111.5
O5 C1 H1 111.5
C2 C1 H1 111.5
O2 C2 C3 111.52(17)
O2 C2 C1 101.36(17)
C3 C2 C1 114.27(17)
O2 C2 H2 109.8
C3 C2 H2 109.8
C1 C2 H2 109.8
O3 C3 C4 110.38(16)
O3 C3 C2 108.17(15)
C4 C3 C2 111.32(18)
O3 C3 H3 109.0
C4 C3 H3 109.0
C2 C3 H3 109.0
O4 C4 C3 109.54(17)
O4 C4 C5 106.50(15)
C3 C4 C5 109.44(16)
O4 C4 H4 110.4
C3 C4 H4 110.4
C5 C4 H4 110.4
O5 C5 C6 108.00(17)
O5 C5 C4 107.28(15)
C6 C5 C4 113.12(18)
O5 C5 H5 109.5
C6 C5 H5 109.5
C4 C5 H5 109.5
O6 C6 C5 107.47(16)
O6 C6 H6A 110.2
C5 C6 H6A 110.2
O6 C6 H6B 110.2
C5 C6 H6B 110.2
H6A C6 H6B 108.5
O9 C7 O2 112.19(17)
O9 C7 O1 108.90(17)
O2 C7 O1 105.31(16)
O9 C7 C8 107.35(18)
O2 C7 C8 110.08(18)
O1 C7 C8 113.10(18)
C7 C8 H8A 109.5
C7 C8 H8B 109.5
H8A C8 H8B 109.5
C7 C8 H8C 109.5
H8A C8 H8C 109.5
H8B C8 H8C 109.5
O9 C10 C11 106.7(2)
O9 C10 H10A 110.4
C11 C10 H10A 110.4
O9 C10 H10B 110.4
C11 C10 H10B 110.4
H10A C10 H10B 108.6
C10 C11 H11A 109.5
C10 C11 H11B 109.5
H11A C11 H11B 109.5
C10 C11 H11C 109.5
H11A C11 H11C 109.5
H11B C11 H11C 109.5
O32 C31 O3 123.3(2)
O32 C31 C32 126.3(2)
O3 C31 C32 110.41(18)
C31 C32 H32A 109.5
C31 C32 H32B 109.5
H32A C32 H32B 109.5
C31 C32 H32C 109.5
H32A C32 H32C 109.5
H32B C32 H32C 109.5
O42 C41 O4 123.7(2)
O42 C41 C42 126.8(2)
O4 C41 C42 109.5(2)
C41 C42 H42A 109.5
C41 C42 H42B 109.5
H42A C42 H42B 109.5
C41 C42 H42C 109.5
H42A C42 H42C 109.5
H42B C42 H42C 109.5
O62 C61 O6 122.1(2)
O62 C61 C62 126.8(3)
O6 C61 C62 111.0(2)
C61 C62 H62A 109.5
C61 C62 H62B 109.5
H62A C62 H62B 109.5
C61 C62 H62C 109.5
H62A C62 H62C 109.5
H62B C62 H62C 109.5
C1' O5' C5' 116.61(17)
C1' O1' C7' 107.91(16)
C2' O2' C7' 108.95(15)
C7' O9' C10' 117.25(17)
C31' O3' C3' 117.15(17)
C41' O4' C4' 117.62(17)
C61' O6' C6' 116.43(19)
O1' C1' O5' 106.59(17)
O1' C1' C2' 102.58(17)
O5' C1' C2' 112.74(18)
O1' C1' H1' 111.5
O5' C1' H1' 111.5
C2' C1' H1' 111.5
O2' C2' C3' 110.78(17)
O2' C2' C1' 101.82(17)
C3' C2' C1' 114.29(18)
O2' C2' H2' 109.9
C3' C2' H2' 109.9
C1' C2' H2' 109.9
O3' C3' C4' 108.32(17)
O3' C3' C2' 111.26(17)
C4' C3' C2' 111.43(18)
O3' C3' H3' 108.6
C4' C3' H3' 108.6
C2' C3' H3' 108.6
O4' C4' C3' 109.21(17)
O4' C4' C5' 106.81(16)
C3' C4' C5' 108.91(18)
O4' C4' H4' 110.6
C3' C4' H4' 110.6
C5' C4' H4' 110.6
O5' C5' C6' 106.59(18)
O5' C5' C4' 108.75(17)
C6' C5' C4' 113.8(2)
O5' C5' H5' 109.2
C6' C5' H5' 109.2
C4' C5' H5' 109.2
O6' C6' C5' 107.26(18)
O6' C6' H6C 110.3
C5' C6' H6C 110.3
O6' C6' H6D 110.3
C5' C6' H6D 110.3
H6C C6' H6D 108.5
O9' C7' O2' 112.21(17)
O9' C7' O1' 109.43(17)
O2' C7' O1' 105.51(16)
O9' C7' C8' 107.06(18)
O2' C7' C8' 110.07(18)
O1' C7' C8' 112.65(18)
C7' C8' H8D 109.5
C7' C8' H8E 109.5
H8D C8' H8E 109.5
C7' C8' H8F 109.5
H8D C8' H8F 109.5
H8E C8' H8F 109.5
O9' C10' C11' 106.86(19)
O9' C10' H10C 110.4
C11' C10' H10C 110.4
O9' C10' H10D 110.4
C11' C10' H10D 110.4
H10C C10' H10D 108.6
C10' C11' H11D 109.5
C10' C11' H11E 109.5
H11D C11' H11E 109.5
C10' C11' H11F 109.5
H11D C11' H11F 109.5
H11E C11' H11F 109.5
O32' C31' O3' 122.3(2)
O32' C31' C32' 126.3(2)
O3' C31' C32' 111.3(2)
C31' C32' H32D 109.5
C31' C32' H32E 109.5
H32D C32' H32E 109.5
C31' C32' H32F 109.5
H32D C32' H32F 109.5
H32E C32' H32F 109.5
O42' C41' O4' 123.2(2)
O42' C41' C42' 125.9(2)
O4' C41' C42' 110.9(2)
C41' C42' H42D 109.5
C41' C42' H42E 109.5
H42D C42' H42E 109.5
C41' C42' H42F 109.5
H42D C42' H42F 109.5
H42E C42' H42F 109.5
O62' C61' O6' 123.3(2)
O62' C61' C62' 125.1(3)
O6' C61' C62' 111.7(2)
C61' C62' H62D 109.5
C61' C62' H62E 109.5
H62D C62' H62E 109.5
C61' C62' H62F 109.5
H62D C62' H62F 109.5
H62E C62' H62F 109.5
H21A O21 H21B 108.1

loop_
_geom_bond_atom_site_label_1
_geom_bond_atom_site_label_2
_geom_bond_distance
O5 C1 1.422(3)
O5 C5 1.437(2)
O1 C1 1.398(3)
O1 C7 1.436(2)
O2 C7 1.434(3)
O2 C2 1.435(2)
O9 C7 1.380(3)
O9 C10 1.437(3)
O3 C31 1.363(3)
O3 C3 1.451(2)
O32 C31 1.196(2)
O4 C41 1.347(3)
O4 C4 1.445(2)
O42 C41 1.189(3)
O6 C61 1.335(3)
O6 C6 1.445(2)
O62 C61 1.180(3)
C1 C2 1.521(3)
C1 H1 1.0000
C2 C3 1.514(3)
C2 H2 1.0000
C3 C4 1.512(3)
C3 H3 1.0000
C4 C5 1.523(3)
C4 H4 1.0000
C5 C6 1.510(3)
C5 H5 1.0000
C6 H6A 0.9900
C6 H6B 0.9900
C7 C8 1.496(3)
C8 H8A 0.9800
C8 H8B 0.9800
C8 H8C 0.9800
C10 C11 1.508(3)
C10 H10A 0.9900
C10 H10B 0.9900
C11 H11A 0.9800
C11 H11B 0.9800
C11 H11C 0.9800
C31 C32 1.484(3)
C32 H32A 0.9800
C32 H32B 0.9800
C32 H32C 0.9800
C41 C42 1.492(3)
C42 H42A 0.9800
C42 H42B 0.9800
C42 H42C 0.9800
C61 C62 1.487(3)
C62 H62A 0.9800
C62 H62B 0.9800
C62 H62C 0.9800
O5' C1' 1.414(3)
O5' C5' 1.432(3)
O1' C1' 1.394(3)
O1' C7' 1.433(2)
O2' C2' 1.431(2)
O2' C7' 1.432(2)
O9' C7' 1.369(3)
O9' C10' 1.437(3)
O3' C31' 1.350(3)
O3' C3' 1.449(2)
O32' C31' 1.208(3)
O4' C41' 1.359(3)
O4' C4' 1.437(2)
O42' C41' 1.201(3)
O6' C61' 1.341(3)
O6' C6' 1.450(3)
O62' C61' 1.201(3)
C1' C2' 1.527(3)
C1' H1' 1.0000
C2' C3' 1.509(3)
C2' H2' 1.0000
C3' C4' 1.508(3)
C3' H3' 1.0000
C4' C5' 1.520(3)
C4' H4' 1.0000
C5' C6' 1.502(3)
C5' H5' 1.0000
C6' H6C 0.9900
C6' H6D 0.9900
C7' C8' 1.505(3)
C8' H8D 0.9800
C8' H8E 0.9800
C8' H8F 0.9800
C10' C11' 1.504(3)
C10' H10C 0.9900
C10' H10D 0.9900
C11' H11D 0.9800
C11' H11E 0.9800
C11' H11F 0.9800
C31' C32' 1.489(3)
C32' H32D 0.9800
C32' H32E 0.9800
C32' H32F 0.9800
C41' C42' 1.484(3)
C42' H42D 0.9800
C42' H42E 0.9800
C42' H42F 0.9800
C61' C62' 1.491(4)
C62' H62D 0.9800
C62' H62E 0.9800
C62' H62F 0.9800
O21 H21A 0.8500
O21 H21B 0.8501

loop_
_geom_hbond_atom_site_label_D
_geom_hbond_atom_site_label_H
_geom_hbond_atom_site_label_A
_geom_hbond_distance_DH
_geom_hbond_distance_HA
_geom_hbond_distance_DA
_geom_hbond_angle_DHA
O21 H21A O62 0.85 1.97 2.808(10) 169.7
O21 H21B O62' 0.85 1.79 2.629(9) 169.4

loop_
_geom_torsion_atom_site_label_1
_geom_torsion_atom_site_label_2
_geom_torsion_atom_site_label_3
_geom_torsion_atom_site_label_4
_geom_torsion
C7 O1 C1 O5 84.09(19)
C7 O1 C1 C2 -34.7(2)
C5 O5 C1 O1 -166.39(15)
C5 O5 C1 C2 -54.4(2)
C7 O2 C2 C3 -147.16(17)
C7 O2 C2 C1 -25.2(2)
O1 C1 C2 O2 36.21(19)
O5 C1 C2 O2 -78.0(2)
O1 C1 C2 C3 156.28(17)
O5 C1 C2 C3 42.1(2)
C31 O3 C3 C4 97.2(2)
C31 O3 C3 C2 -140.77(19)
O2 C2 C3 O3 -49.7(2)
C1 C2 C3 O3 -163.94(17)
O2 C2 C3 C4 71.7(2)
C1 C2 C3 C4 -42.5(2)
C41 O4 C4 C3 109.4(2)
C41 O4 C4 C5 -132.3(2)
O3 C3 C4 O4 -70.19(19)
C2 C3 C4 O4 169.67(16)
O3 C3 C4 C5 173.39(16)
C2 C3 C4 C5 53.3(2)
C1 O5 C5 C6 -172.48(16)
C1 O5 C5 C4 65.3(2)
O4 C4 C5 O5 178.00(16)
C3 C4 C5 O5 -63.7(2)
O4 C4 C5 C6 59.0(2)
C3 C4 C5 C6 177.33(18)
C61 O6 C6 C5 -152.7(2)
O5 C5 C6 O6 -71.0(2)
C4 C5 C6 O6 47.6(2)
C10 O9 C7 O2 60.1(2)
C10 O9 C7 O1 -56.0(2)
C10 O9 C7 C8 -178.82(18)
C2 O2 C7 O9 -113.11(19)
C2 O2 C7 O1 5.2(2)
C2 O2 C7 C8 127.43(18)
C1 O1 C7 O9 139.93(18)
C1 O1 C7 O2 19.4(2)
C1 O1 C7 C8 -100.8(2)
C7 O9 C10 C11 -177.13(18)
C3 O3 C31 O32 5.6(3)
C3 O3 C31 C32 -174.50(18)
C4 O4 C41 O42 -4.8(4)
C4 O4 C41 C42 175.65(19)
C6 O6 C61 O62 -9.9(4)
C6 O6 C61 C62 173.8(2)
C7' O1' C1' O5' 84.20(19)
C7' O1' C1' C2' -34.5(2)
C5' O5' C1' O1' -160.68(15)
C5' O5' C1' C2' -48.9(2)
C7' O2' C2' C3' -145.17(18)
C7' O2' C2' C1' -23.2(2)
O1' C1' C2' O2' 35.0(2)
O5' C1' C2' O2' -79.3(2)
O1' C1' C2' C3' 154.44(17)
O5' C1' C2' C3' 40.2(3)
C31' O3' C3' C4' 152.51(18)
C31' O3' C3' C2' -84.7(2)
O2' C2' C3' O3' -51.8(2)
C1' C2' C3' O3' -166.11(18)
O2' C2' C3' C4' 69.2(2)
C1' C2' C3' C4' -45.1(2)
C41' O4' C4' C3' 111.8(2)
C41' O4' C4' C5' -130.5(2)
O3' C3' C4' O4' -65.7(2)
C2' C3' C4' O4' 171.59(16)
O3' C3' C4' C5' 177.99(16)
C2' C3' C4' C5' 55.3(2)
C1' O5' C5' C6' -176.82(17)
C1' O5' C5' C4' 60.1(2)
O4' C4' C5' O5' -179.19(17)
C3' C4' C5' O5' -61.4(2)
O4' C4' C5' C6' 62.2(2)
C3' C4' C5' C6' 180.00(18)
C61' O6' C6' C5' 175.28(19)
O5' C5' C6' O6' -63.2(2)
C4' C5' C6' O6' 56.7(2)
C10' O9' C7' O2' 59.8(2)
C10' O9' C7' O1' -57.0(2)
C10' O9' C7' C8' -179.35(18)
C2' O2' C7' O9' -115.75(18)
C2' O2' C7' O1' 3.3(2)
C2' O2' C7' C8' 125.14(19)
C1' O1' C7' O9' 141.51(18)
C1' O1' C7' O2' 20.6(2)
C1' O1' C7' C8' -99.5(2)
C7' O9' C10' C11' 178.8(2)
C3' O3' C31' O32' 3.1(3)
C3' O3' C31' C32' -178.02(17)
C4' O4' C41' O42' -6.7(3)
C4' O4' C41' C42' 173.17(19)
C6' O6' C61' O62' -0.8(4)
C6' O6' C61' C62' 179.8(2)
